data_2007771
loop_
_publ_author_name
'Xu, Jiaxi'
'Jin, Sheng'
'Zhang, Zeying'
'Mak, Thomas C. W.'

_publ_section_title
6-(4-Chlorophenyl)-3-methyl-2,4a-diphenyl-5,6-dihydro-1<i>H</i>,4a<i>H</i>-1,3-oxazino[2,3-<i>d</i>][1,5]benzothiazepin-1-one
_journal_issue 10
_journal_name_full 'Acta Crystallographica Section C'
_journal_page_first 1525
_journal_page_last 1527
_journal_paper_doi 10.1107/S0108270198005630
_journal_volume 54
_journal_year 1998
_chemical_formula_moiety 'C31 H24 Cl N O2 S'
_chemical_formula_sum 'C31 H24 Cl N O2 S'
_chemical_formula_weight 510.05
_chemical_melting_point .182
_chemical_name_common ' 1H-1,3-oxazino[3,2-d][1,5]benzothiazepin-1-one'
_chemical_name_systematic
; 6-(4-chlorophenyl)-3-methyl-2,4a-diphenyl-4a,5,6,12-tetrahydro-1H-
1,3-oxazino[3,2-d][1,5]benzothiazepin-1-one
;
_space_group_crystal_system monoclinic
_space_group_IT_number 14
_space_group_name_Hall '-P 2ybc'
_space_group_name_H-M_alt 'P 1 21/c 1'
_cell_angle_alpha 90.
_cell_angle_beta 114.77(3)
_cell_angle_gamma 90.
_cell_formula_units_Z 4
_cell_length_a 12.672(3)
_cell_length_b 15.430(3)
_cell_length_c 14.731(3)
_cell_measurement_reflns_used 25
_cell_measurement_temperature 294(2)
_cell_measurement_theta_max 25.0
_cell_measurement_theta_min 2.0
_cell_volume 2615.3(12)
_computing_cell_refinement 'MSC/AFC Diffractometer Control Software'
_computing_data_collection
;
MSC/AFC Diffractometer Control Software
(Molecular Structure Corporation, 1988)
;
_computing_data_reduction 'TEXSAN (Molecular Structure Corporation, 1993)'
_computing_structure_refinement 'SHELXL93 (Sheldrick, 1993)'
_computing_structure_solution 'SHELXS86 (Sheldrick, 1990)'
_diffrn_ambient_temperature 294(2)
_diffrn_measurement_device_type 'Rigaku AFC-7R'
_diffrn_measurement_method \w
_diffrn_radiation_monochromator graphite
_diffrn_radiation_source 'fine-focus sealed tube'
_diffrn_radiation_type 'Mo K\a'
_diffrn_radiation_wavelength 0.71073
_diffrn_reflns_av_R_equivalents 0.027
_diffrn_reflns_av_sigmaI/netI 0.1354
_diffrn_reflns_limit_h_max 15
_diffrn_reflns_limit_h_min 0
_diffrn_reflns_limit_k_max 18
_diffrn_reflns_limit_k_min 0
_diffrn_reflns_limit_l_max 15
_diffrn_reflns_limit_l_min -17
_diffrn_reflns_number 4829
_diffrn_reflns_theta_max 25
_diffrn_reflns_theta_min 2.00
_diffrn_standards_decay_% none
_diffrn_standards_interval_count 150
_diffrn_standards_number 3
_exptl_absorpt_coefficient_mu 0.255
_exptl_absorpt_correction_type none
_exptl_crystal_colour colourless
_exptl_crystal_density_diffrn 1.295
_exptl_crystal_density_method 'not measured'
_exptl_crystal_description plate
_exptl_crystal_F_000 1064
_exptl_crystal_size_max 0.30
_exptl_crystal_size_mid 0.18
_exptl_crystal_size_min 0.10
_refine_diff_density_max 0.240
_refine_diff_density_min -0.310
_refine_ls_extinction_method none
_refine_ls_goodness_of_fit_all 0.973
_refine_ls_goodness_of_fit_obs 1.48
_refine_ls_hydrogen_treatment 'H atoms: see below'
_refine_ls_matrix_type full
_refine_ls_number_parameters 301
_refine_ls_number_reflns 4609
_refine_ls_number_restraints 0
_refine_ls_R_factor_all 0.135
_refine_ls_R_factor_obs 0.055
_refine_ls_shift/esd_max <0.001
_refine_ls_shift/esd_mean 0.000
_refine_ls_structure_factor_coef Fsqd
_refine_ls_weighting_details 'w = 1/[\s^2^(F)+0.0005F^2^]'
_refine_ls_weighting_scheme calc
_refine_ls_wR_factor_all 0.087
_refine_ls_wR_factor_obs 0.069
_reflns_number_gt 1983
_reflns_number_total 4609
_reflns_observed_criterion I>6\s(I)
_cod_data_source_file ta1209.cif
_cod_data_source_block ta1209
_cod_depositor_comments
;
 Changing the space group from '-P 1' to '-P 2ybc' after consulting the
 original publication. All related space group information was changed
 accordingly.

 Antanas Vaitkus,
 2017-07-05

The following automatic conversions were performed:
'_symmetry_cell_setting' value 'Monoclinic' changed to 'monoclinic'
according to '/home/saulius/struct/CIF-dictionaries/cif_core.dic'
dictionary named 'cif_core.dic' version 2.4.1 from 2010-06-29.

Automatic conversion script
Id: cif_fix_enum 1527 2010-12-29 10:47:43Z saulius 

The following automatic conversions were performed:

'_symmetry_cell_setting' value 'Monoclinic' changed to 'monoclinic'
according to /home/saulius/struct/CIF-dictionaries/cif_core.dic
dictionary named 'cif_core.dic' version 2.4.1 from 2010-06-29.

Automatic conversion script
Id: cif_fix_values 1715 2011-07-08 13:25:40Z adriana 

The following automatic conversions were performed:

'_refine_ls_weighting_scheme' value 'calc w =
1/[\s^2^(F)+0.0005F^2^]' was changed to 'calc'. New tag
'_refine_ls_weighting_details' was created. The value of the new tag
was set to 'w = 1/[\s^2^(F)+0.0005F^2^]'.

Automatic conversion script
Id: cif_fix_values 3143 2015-03-26 13:38:13Z robertas 
;
_cod_original_cell_volume 2615.4(13)
_cod_original_sg_symbol_H-M 'P 21/c'
_cod_database_code 2007771

loop_
_space_group_symop_id
_space_group_symop_operation_xyz
1 x,y,z
2 -x,y+1/2,-z+1/2
3 -x,-y,-z
4 x,-y+1/2,z+1/2

loop_
_atom_site_aniso_label
_atom_site_aniso_U_11
_atom_site_aniso_U_22
_atom_site_aniso_U_33
_atom_site_aniso_U_12
_atom_site_aniso_U_13
_atom_site_aniso_U_23
_atom_site_aniso_type_symbol
S1 0.0740(10) 0.0530(10) 0.0660(10) -0.0040(10) 0.0400(10) 0.0020(10) S
Cl1 0.133(2) 0.117(2) 0.366(4) 0.009(2) 0.180(3) -0.039(2) Cl
N1 0.038(3) 0.056(3) 0.039(2) -0.003(2) 0.014(2) -0.002(2) N
O1 0.055(2) 0.081(3) 0.053(2) 0.001(2) 0.020(2) -0.017(2) O
O2 0.050(2) 0.060(2) 0.039(2) 0.002(2) 0.019(2) 0.001(2) O
C1 0.048(4) 0.095(5) 0.070(4) -0.017(3) 0.025(4) -0.019(4) C
C2 0.045(4) 0.113(6) 0.062(4) -0.006(4) 0.010(4) -0.018(4) C
C3 0.059(4) 0.099(5) 0.050(4) -0.003(4) 0.013(4) 0.005(4) C
C4 0.054(4) 0.066(4) 0.052(4) -0.006(3) 0.019(3) 0.001(3) C
C5 0.042(3) 0.053(4) 0.044(3) 0.000(3) 0.016(3) -0.003(3) C
C6 0.051(4) 0.060(4) 0.051(3) 0.000(3) 0.023(3) -0.010(3) C
C7 0.050(3) 0.052(3) 0.049(3) 0.013(3) 0.023(3) 0.002(3) C
C8 0.050(3) 0.053(4) 0.049(3) 0.000(3) 0.023(3) -0.002(3) C
C9 0.045(3) 0.049(3) 0.041(3) 0.000(3) 0.015(3) -0.002(3) C
C10 0.046(3) 0.051(3) 0.043(3) 0.001(3) 0.019(3) 0.004(3) C
C11 0.042(3) 0.046(3) 0.046(3) -0.001(3) 0.020(3) -0.001(3) C
C12 0.050(4) 0.050(3) 0.049(4) -0.003(3) 0.025(3) -0.004(3) C
C13 0.050(3) 0.046(3) 0.070(4) 0.004(3) 0.034(3) 0.003(3) C
C14 0.051(4) 0.075(5) 0.091(5) 0.014(4) 0.019(4) 0.009(4) C
C15 0.043(4) 0.069(5) 0.175(9) 0.009(4) 0.031(5) -0.010(6) C
C16 0.083(6) 0.054(5) 0.203(10) 0.004(4) 0.100(7) -0.010(6) C
C17 0.127(7) 0.064(5) 0.141(7) 0.015(5) 0.105(6) 0.005(5) C
C18 0.080(4) 0.058(4) 0.095(5) 0.010(3) 0.059(4) 0.008(4) C
C19 0.048(4) 0.045(3) 0.064(4) -0.001(3) 0.031(3) -0.001(3) C
C20 0.100(5) 0.057(4) 0.073(5) -0.024(4) 0.039(4) -0.001(3) C
C21 0.113(6) 0.075(5) 0.085(5) -0.012(5) 0.048(5) 0.003(4) C
C22 0.083(5) 0.056(4) 0.134(7) -0.009(4) 0.069(5) 0.003(5) C
C23 0.065(4) 0.061(4) 0.122(6) -0.016(4) 0.041(4) -0.020(4) C
C24 0.065(4) 0.067(4) 0.069(4) -0.012(3) 0.023(4) -0.005(3) C
C25 0.049(3) 0.083(4) 0.044(3) 0.003(3) 0.014(3) 0.003(3) C
C26 0.060(4) 0.058(4) 0.038(3) 0.005(3) 0.022(3) 0.004(3) C
C27 0.076(4) 0.064(5) 0.080(4) 0.013(4) 0.045(4) 0.007(3) C
C28 0.113(6) 0.068(4) 0.081(5) 0.027(4) 0.054(5) 0.006(4) C
C29 0.075(5) 0.121(7) 0.063(4) 0.044(5) 0.039(4) 0.023(4) C
C30 0.058(4) 0.110(6) 0.063(4) 0.017(4) 0.030(3) 0.010(4) C
C31 0.053(4) 0.075(4) 0.060(4) 0.002(3) 0.026(3) 0.002(3) C

loop_
_atom_site_label
_atom_site_fract_x
_atom_site_fract_y
_atom_site_fract_z
_atom_site_U_iso_or_equiv
_atom_site_thermal_displace_type
_atom_site_calc_flag
_atom_site_refinement_flags
_atom_site_occupancy
_atom_site_disorder_group
_atom_site_type_symbol
S1 0.17710(10) 0.74540(10) 0.18130(10) 0.0610(10) Uani d . 1 . S
Cl1 -0.1617(2) 0.9850(2) 0.3455(3) 0.180(2) Uani d . 1 . Cl
N1 0.3317(3) 0.8254(3) 0.0940(3) 0.045(2) Uani d . 1 . N
O1 0.3803(3) 0.7352(3) -0.0035(3) 0.064(2) Uani d . 1 . O
O2 0.4568(3) 0.8344(2) 0.2665(2) 0.049(2) Uani d . 1 . O
C1 0.0134(5) 0.7855(4) -0.0078(5) 0.071(3) Uani d . 1 . C
C2 -0.0219(5) 0.8131(5) -0.1045(5) 0.078(3) Uani d . 1 . C
C3 0.0573(5) 0.8441(4) -0.1372(4) 0.073(3) Uani d . 1 . C
C4 0.1737(5) 0.8488(4) -0.0713(4) 0.059(3) Uani d . 1 . C
C5 0.2114(4) 0.8220(3) 0.0270(4) 0.047(2) Uani d . 1 . C
C6 0.1308(5) 0.7876(4) 0.0596(4) 0.054(3) Uani d . 1 . C
C7 0.2269(4) 0.8445(3) 0.2576(4) 0.049(2) Uani d . 1 . C
C8 0.2792(4) 0.9118(3) 0.2132(4) 0.050(2) Uani d . 1 . C
C9 0.3757(4) 0.8823(3) 0.1825(4) 0.046(2) Uani d . 1 . C
C10 0.5425(4) 0.7925(3) 0.2487(4) 0.047(2) Uani d . 1 . C
C11 0.5264(4) 0.7697(3) 0.1568(4) 0.044(2) Uani d . 1 . C
C12 0.4101(5) 0.7756(3) 0.0756(4) 0.048(3) Uani d . 1 . C
C13 0.1295(5) 0.8824(3) 0.2782(4) 0.052(3) Uani d . 1 . C
C14 0.0315(5) 0.9168(4) 0.2045(5) 0.076(3) Uani d . 1 . C
C15 -0.0582(6) 0.9482(5) 0.2242(8) 0.101(5) Uani d . 1 . C
C16 -0.0452(8) 0.9467(5) 0.3226(9) 0.100(6) Uani d . 1 . C
C17 0.0501(8) 0.9144(4) 0.3974(7) 0.094(5) Uani d . 1 . C
C18 0.1389(6) 0.8826(4) 0.3763(5) 0.070(3) Uani d . 1 . C
C19 0.4363(3) 0.9630(2) 0.1668(3) 0.050(3) Uani d . 1 . C
C20 0.4017 1.0003 0.0724 0.075(3) Uani d . 1 . C
C21 0.4528 1.0773 0.0613 0.089(4) Uani d . 1 . C
C22 0.5385 1.1170 0.1446 0.083(4) Uani d . 1 . C
C23 0.5732 1.0797 0.2391 0.082(4) Uani d . 1 . C
C24 0.5221 1.0028 0.2501 0.069(3) Uani d . 1 . C
C25 0.6455(4) 0.7766(4) 0.3443(4) 0.061(3) Uani d . 1 . C
C26 0.6190(3) 0.7246(2) 0.1363(3) 0.051(3) Uani d . 1 . C
C27 0.6026 0.6396 0.1005 0.070(3) Uani d . 1 . C
C28 0.6903 0.5976 0.0838 0.083(4) Uani d . 1 . C
C29 0.7944 0.6404 0.1030 0.083(4) Uani d . 1 . C
C30 0.8109 0.7253 0.1388 0.075(3) Uani d . 1 . C
C31 0.7231 0.7674 0.1554 0.062(3) Uani d . 1 . C
H1 -0.0371 0.7528 0.0168 0.080 Uiso d R 1 . H
H2 -0.1060 0.8026 -0.1437 0.080 Uiso d R 1 . H
H3 0.0393 0.8596 -0.2135 0.080 Uiso d R 1 . H
H4 0.2254 0.8717 -0.0925 0.080 Uiso d R 1 . H
H7 0.2846 0.8087 0.3245 0.060 Uiso d R 1 . H
H8A 0.3091 0.9627 0.2630 0.060 Uiso d R 1 . H
H8B 0.2158 0.9362 0.1476 0.060 Uiso d R 1 . H
H14 0.0243 0.9243 0.1343 0.100 Uiso d R 1 . H
H15 -0.1488 0.9625 0.1728 0.120 Uiso d R 1 . H
H17 0.0636 0.9056 0.4758 0.120 Uiso d R 1 . H
H18 0.2176 0.8512 0.4349 0.100 Uiso d R 1 . H
H25A 0.6215 0.7657 0.3998 0.080 Uiso d R 1 . H
H25B 0.6909 0.7187 0.3393 0.080 Uiso d R 1 . H
H25C 0.7038 0.8203 0.3730 0.080 Uiso d R 1 . H
H31 0.7320 0.8211 0.1874 0.050 Uiso d R 1 . H
H27 0.5321 0.6095 0.0825 0.050 Uiso d R 1 . H
H24 0.5331 0.9855 0.3169 0.050 Uiso d R 1 . H
H28 0.6797 0.5314 0.0588 0.050 Uiso d R 1 . H
H22 0.5795 1.1798 0.1386 0.050 Uiso d R 1 . H
H30 0.9028 0.7539 0.1634 0.050 Uiso d R 1 . H
H20 0.3333 0.9565 0.0201 0.050 Uiso d R 1 . H
H29 0.8657 0.6106 0.0998 0.050 Uiso d R 1 . H
H21 0.4169 1.0964 -0.0314 0.050 Uiso d R 1 . H
H23 0.6321 1.1214 0.3124 0.050 Uiso d R 1 . H

loop_
_atom_type_symbol
_atom_type_description
_atom_type_scat_dispersion_real
_atom_type_scat_dispersion_imag
_atom_type_scat_source
C C 0.0033 0.0016 'International Tables Vol C Tables 4.2.6.8 and 6.1.1.4'
H H 0.0000 0.0000 'International Tables Vol C Tables 4.2.6.8 and 6.1.1.4'
N N 0.0061 0.0033 'International Tables Vol C Tables 4.2.6.8 and 6.1.1.4'
O O 0.0106 0.0060 'International Tables Vol C Tables 4.2.6.8 and 6.1.1.4'
Cl Cl 0.1484 0.1585 'International Tables Vol C Tables 4.2.6.8 and 6.1.1.4'
S S 0.1246 0.1234 'International Tables Vol C Tables 4.2.6.8 and 6.1.1.4'

loop_
_geom_angle_atom_site_label_1
_geom_angle_atom_site_label_2
_geom_angle_atom_site_label_3
_geom_angle
_geom_angle_publ_flag
C6 S1 C7 101.4(3) yes
C5 N1 C9 122.2(5) yes
C5 N1 C12 119.6(4) yes
C9 N1 C12 118.2(4) yes
C9 O2 C10 114.3(4) yes
C2 C1 C6 121.1(7) no
C1 C2 C3 120.4(5) no
C2 C3 C4 119.6(6) no
C3 C4 C5 121.1(6) no
N1 C5 C4 120.9(6) no
N1 C5 C6 119.8(5) no
C4 C5 C6 119.3(5) no
S1 C6 C1 121.0(5) no
S1 C6 C5 120.6(4) no
C1 C6 C5 118.4(5) no
S1 C7 C8 113.8(4) yes
S1 C7 C13 110.2(4) yes
C8 C7 C13 111.3(4) no
C7 C8 C9 117.9(4) yes
N1 C9 O2 108.9(4) yes
N1 C9 C8 112.5(4) yes
O2 C9 C8 105.5(4) no
N1 C9 C19 112.3(5) yes
O2 C9 C19 109.0(3) no
C8 C9 C19 108.4(4) no
O2 C10 C11 121.4(4) yes
O2 C10 C25 110.2(5) yes
C11 C10 C25 128.4(5) no
C10 C11 C12 119.2(5) yes
C10 C11 C26 122.0(4) no
C12 C11 C26 118.1(5) no
N1 C12 O1 120.7(4) no
N1 C12 C11 116.1(5) yes
O1 C12 C11 123.1(5) no
C7 C13 C14 122.6(6) no
C7 C13 C18 119.1(5) no
C14 C13 C18 118.3(7) no
C13 C14 C15 121.7(8) no
C14 C15 C16 117.9(7) no
Cl1 C16 C15 117.1(6) no
Cl1 C16 C17 120.5(11) no
C15 C16 C17 122.4(11) no
C16 C17 C18 119.0(10) no
C13 C18 C17 120.7(6) no
C9 C19 C20 121.2(2) no
C9 C19 C24 118.7(2) no
C11 C26 C27 120.5(2) no
C11 C26 C31 119.5(2) no

loop_
_geom_bond_atom_site_label_1
_geom_bond_atom_site_label_2
_geom_bond_site_symmetry_1
_geom_bond_site_symmetry_2
_geom_bond_distance
_geom_bond_publ_flag
S1 C6 . . 1.760(6) yes
S1 C7 . . 1.846(5) yes
Cl1 C16 . . 1.750(13) yes
N1 C5 . . 1.428(6) yes
N1 C9 . . 1.473(6) yes
N1 C12 . . 1.370(8) yes
O1 C12 . . 1.233(7) yes
O2 C9 . . 1.438(5) yes
O2 C10 . . 1.381(7) yes
C1 C2 . . 1.371(10) no
C1 C6 . . 1.401(7) no
C2 C3 . . 1.369(11) no
C3 C4 . . 1.386(8) no
C4 C5 . . 1.384(8) no
C5 C6 . . 1.403(9) no
C7 C8 . . 1.519(9) yes
C7 C13 . . 1.507(9) no
C8 C9 . . 1.540(9) yes
C9 C19 . . 1.530(7) no
C10 C11 . . 1.330(8) yes
C10 C25 . . 1.485(6) yes
C11 C12 . . 1.460(6) yes
C11 C26 . . 1.499(7) yes
C13 C14 . . 1.368(7) no
C13 C18 . . 1.399(10) no
C14 C15 . . 1.374(13) no
C15 C16 . . 1.388(18) no
C16 C17 . . 1.343(11) no
C17 C18 . . 1.377(14) no
